data_7117317
loop_
_publ_author_name
'Jianlin Zhang'
'Yulong Zhang'
'Lili Lin'
'Qian Yao'
'Xiaohua Liu'
'Xiaoming Feng'

_publ_section_title
;
 Catalytic asymmetric desymmetrization of N-arylmaleimides: efficient
 construction of both atom chirality and axial chirality
;
_journal_name_full Chem.Commun.
_journal_page_first 10554
_journal_paper_doi 10.1039/C5cc03203B
_journal_volume 51
_journal_year 2015
_chemical_absolute_configuration rmad
_chemical_formula_moiety 'C30 H30 N2 O4'
_chemical_formula_sum 'C30 H30 N2 O4'
_chemical_formula_weight 482.56
_space_group_crystal_system tetragonal
_space_group_IT_number 80
_space_group_name_Hall 'I 4bw'
_space_group_name_H-M_alt 'I 41'
_symmetry_space_group_name_Hall 'I 4bw'
_symmetry_space_group_name_H-M 'I 41'
_atom_sites_solution_hydrogens geom
_atom_sites_solution_primary direct
_audit_creation_date 2014-11-26
_audit_creation_method
;
Olex2 1.2
(compiled 2014.11.25 svn.r3098 for OlexSys, GUI svn.r4951)
;
_audit_update_record
;
2014-12-03 deposited with the CCDC.
2015-05-19 downloaded from the CCDC.
;
_cell_angle_alpha 90
_cell_angle_beta 90
_cell_angle_gamma 90
_cell_formula_units_Z 8
_cell_length_a 17.4485(2)
_cell_length_b 17.4485(2)
_cell_length_c 16.7110(3)
_cell_measurement_reflns_used 6304
_cell_measurement_temperature 100.01(10)
_cell_measurement_theta_max 72.4450
_cell_measurement_theta_min 5.0320
_cell_volume 5087.67(12)
_computing_cell_refinement
;
CrysAlisPro, Agilent Technologies,
Version 1.171.37.33 (release 27-03-2014 CrysAlis171 .NET)
(compiled Mar 27 2014,17:12:48)
;
_computing_data_collection
;
CrysAlisPro, Agilent Technologies,
Version 1.171.37.33 (release 27-03-2014 CrysAlis171 .NET)
(compiled Mar 27 2014,17:12:48)
;
_computing_data_reduction
;
CrysAlisPro, Agilent Technologies,
Version 1.171.37.33 (release 27-03-2014 CrysAlis171 .NET)
(compiled Mar 27 2014,17:12:48)
;
_computing_molecular_graphics 'Olex2 (Dolomanov et al., 2009)'
_computing_publication_material 'Olex2 (Dolomanov et al., 2009)'
_computing_structure_refinement 'ShelXL (Sheldrick, 2008)'
_computing_structure_solution 'ShelXT (Sheldrick, 2008)'
_diffrn_ambient_environment N~2~
_diffrn_ambient_temperature 100.01(10)
_diffrn_detector 'CCD plate'
_diffrn_detector_area_resol_mean 15.9595
_diffrn_detector_type EosS2
_diffrn_measured_fraction_theta_full 0.998
_diffrn_measured_fraction_theta_max 0.998
_diffrn_measurement_details
;
  1 omega  -31.00   53.00   1.0000    1.0000
omega____ theta____ kappa____ phi______ frames
    -       36.4171  -57.0000  -60.0000 84

  2 omega  -33.00   55.00   1.0000    1.0000
omega____ theta____ kappa____ phi______ frames
    -       36.4171  -38.0000   30.0000 88

  3 omega    1.00   75.00   1.0000    1.0000
omega____ theta____ kappa____ phi______ frames
    -       36.4171  -99.0000  -90.0000 74

  4 omega   -8.00   71.00   1.0000    1.0000
omega____ theta____ kappa____ phi______ frames
    -       36.4171  -91.0000   26.0000 79

  5 omega   23.00   90.00   1.0000    1.0000
omega____ theta____ kappa____ phi______ frames
    -       36.4171 -125.0000   30.0000 67

  6 omega   20.00  104.00   1.0000    1.0000
omega____ theta____ kappa____ phi______ frames
    -       36.4171   57.0000 -120.0000 84

  7 omega   23.00   90.00   1.0000    1.0000
omega____ theta____ kappa____ phi______ frames
    -       36.4171 -125.0000   90.0000 67

  8 omega    7.00  108.00   1.0000    1.0000
omega____ theta____ kappa____ phi______ frames
    -       36.4171   19.0000 -150.0000 101

  9 omega   23.00   90.00   1.0000    1.0000
omega____ theta____ kappa____ phi______ frames
    -       36.4171 -125.0000 -150.0000 67

 10 omega   23.00   90.00   1.0000    1.0000
omega____ theta____ kappa____ phi______ frames
    -       36.4171 -125.0000  150.0000 67

 11 omega   81.00  176.00   1.0000    3.9400
omega____ theta____ kappa____ phi______ frames
    -      108.0000   77.0000   60.0000 95

 12 omega   39.00  109.00   1.0000    3.9400
omega____ theta____ kappa____ phi______ frames
    -      108.0000  -94.0000  -30.0000 70

 13 omega   40.00   98.00   1.0000    3.9400
omega____ theta____ kappa____ phi______ frames
    -      108.0000  -45.0000  -30.0000 58

 14 omega   38.00   91.00   1.0000    3.9400
omega____ theta____ kappa____ phi______ frames
    -      108.0000  -30.0000 -120.0000 53

 15 omega   91.00  176.00   1.0000    3.9400
omega____ theta____ kappa____ phi______ frames
    -      108.0000   45.0000 -120.0000 85

 16 omega   38.00  116.00   1.0000    3.9400
omega____ theta____ kappa____ phi______ frames
    -      108.0000 -111.0000 -180.0000 78

 17 omega   39.00   64.00   1.0000    3.9400
omega____ theta____ kappa____ phi______ frames
    -      108.0000  -94.0000   30.0000 25
;
_diffrn_measurement_device 'four-circle diffractometer'
_diffrn_measurement_device_type 'New Gemini, Dual, Cu at zero, EosS2'
_diffrn_measurement_method '\w scans'
_diffrn_orient_matrix_UB_11 -0.0784534000
_diffrn_orient_matrix_UB_12 -0.0102134000
_diffrn_orient_matrix_UB_13 -0.0408562000
_diffrn_orient_matrix_UB_21 -0.0079173000
_diffrn_orient_matrix_UB_22 -0.0800265000
_diffrn_orient_matrix_UB_23 0.0382114000
_diffrn_orient_matrix_UB_31 -0.0397190000
_diffrn_orient_matrix_UB_32 0.0359887000
_diffrn_orient_matrix_UB_33 0.0732186000
_diffrn_radiation_monochromator graphite
_diffrn_radiation_probe x-ray
_diffrn_radiation_type CuK\a
_diffrn_radiation_wavelength 1.54184
_diffrn_reflns_av_R_equivalents 0.0358
_diffrn_reflns_av_unetI/netI 0.0303
_diffrn_reflns_laue_measured_fraction_full 0.998
_diffrn_reflns_laue_measured_fraction_max 0.998
_diffrn_reflns_limit_h_max 18
_diffrn_reflns_limit_h_min -20
_diffrn_reflns_limit_k_max 20
_diffrn_reflns_limit_k_min -20
_diffrn_reflns_limit_l_max 19
_diffrn_reflns_limit_l_min -15
_diffrn_reflns_number 13326
_diffrn_reflns_point_group_measured_fraction_full 0.887
_diffrn_reflns_point_group_measured_fraction_max 0.887
_diffrn_reflns_theta_full 67.079
_diffrn_reflns_theta_max 67.079
_diffrn_reflns_theta_min 5.070
_diffrn_source 'Enhance (Cu) X-ray Source'
_exptl_absorpt_coefficient_mu 0.673
_exptl_absorpt_correction_T_max 1.00000
_exptl_absorpt_correction_T_min 0.54114
_exptl_absorpt_correction_type multi-scan
_exptl_absorpt_process_details
;
CrysAlisPro, Agilent Technologies,
Version 1.171.37.33 (release 27-03-2014 CrysAlis171 .NET)
(compiled Mar 27 2014,17:12:48)
Empirical absorption correction using spherical harmonics,
 implemented in SCALE3 ABSPACK scaling algorithm.
;
_exptl_crystal_colour 'clear light colourless'
_exptl_crystal_colour_lustre clear
_exptl_crystal_colour_modifier light
_exptl_crystal_colour_primary colourless
_exptl_crystal_density_diffrn 1.260
_exptl_crystal_description block
_exptl_crystal_F_000 2048
_exptl_crystal_size_max 0.8
_exptl_crystal_size_mid 0.5
_exptl_crystal_size_min 0.3
_refine_diff_density_max 0.285
_refine_diff_density_min -0.274
_refine_diff_density_rms 0.052
_refine_ls_abs_structure_details
;
 Flack x determined using 1521 quotients [(I+)-(I-)]/[(I+)+(I-)]
 (Parsons, Flack and Wagner, Acta Cryst. B69 (2013) 249-259).
;
_refine_ls_abs_structure_Flack 0.05(14)
_refine_ls_extinction_coef .
_refine_ls_extinction_method none
_refine_ls_goodness_of_fit_ref 1.028
_refine_ls_hydrogen_treatment constr
_refine_ls_matrix_type full
_refine_ls_number_parameters 329
_refine_ls_number_reflns 4034
_refine_ls_number_restraints 1
_refine_ls_restrained_S_all 1.028
_refine_ls_R_factor_all 0.0559
_refine_ls_R_factor_gt 0.0544
_refine_ls_shift/su_max 0.000
_refine_ls_shift/su_mean 0.000
_refine_ls_structure_factor_coef Fsqd
_refine_ls_weighting_details 'w=1/[\s^2^(Fo^2^)+(0.1048P)^2^+2.8745P] where P=(Fo^2^+2Fc^2^)/3'
_refine_ls_weighting_scheme calc
_refine_ls_wR_factor_gt 0.1461
_refine_ls_wR_factor_ref 0.1487
_reflns_Friedel_coverage 0.715
_reflns_friedel_fraction_full 0.768
_reflns_friedel_fraction_max 0.768
_reflns_number_gt 3878
_reflns_number_total 4034
_reflns_threshold_expression 'I > 2\s(I)'
_cod_data_source_file c5cc03203b2.cif
_cod_data_source_block fxm-2jl1-100
_cod_original_cell_volume 5087.68(15)
_cod_database_code 7117317
_shelx_space_group_comment
;
The symmetry employed for this shelxl refinement is uniquely defined
by the following loop, which should always be used as a source of
symmetry information in preference to the above space-group names.
They are only intended as comments.
;
_reflns_odcompleteness_completeness 99.79
_reflns_odcompleteness_iscentric 1
_reflns_odcompleteness_theta 66.97
_olex2_refinement_description
;
1. Fixed Uiso
 At 1.2 times of:
  All C(H) groups, All C(H,H) groups, All N(H) groups
 At 1.5 times of:
  All C(H,H,H) groups
2.a Ternary CH refined with riding coordinates:
 C00K(H00K)
2.b Secondary CH2 refined with riding coordinates:
 C00F(H00A,H00B), C00P(H00E,H00F)
2.c Aromatic/amide H refined with riding coordinates:
 N004(H004), C00C(H00C), C00D(H00D), C00G(H00G), C00I(H00I), C00J(H00J),
 C00L(H00L), C00N(H00N), C00R(H00R), C00S(H00S), C00V(H00V), C00X(H00X),
 C00Y(H00Y)
2.d Idealised Me refined as rotating group:
 C00T(H00H,H00M,H00O), C00U(H00P,H00Q,H00T), C00Z(H00U,H00W,H00Z), C010(H01A,
 H01B,H01C)
;
_shelx_shelxl_version_number 2014/7
_olex2_submission_special_instructions 'No special instructions were received'

loop_
_space_group_symop_operation_xyz
'x, y, z'
'-x+1/2, -y+1/2, z+1/2'
'-y, x+1/2, z+1/4'
'y+1/2, -x, z+3/4'
'x+1/2, y+1/2, z+1/2'
'-x+1, -y+1, z+1'
'-y+1/2, x+1, z+3/4'
'y+1, -x+1/2, z+5/4'

loop_
_atom_site_label
_atom_site_type_symbol
_atom_site_fract_x
_atom_site_fract_y
_atom_site_fract_z
_atom_site_U_iso_or_equiv
_atom_site_adp_type
_atom_site_occupancy
_atom_site_site_symmetry_order
_atom_site_calc_flag
_atom_site_refinement_flags_posn
_atom_site_refinement_flags_adp
_atom_site_refinement_flags_occupancy
_atom_site_disorder_assembly
_atom_site_disorder_group
O001 O 0.05560(14) 0.41354(15) 0.45440(17) 0.0333(6) Uani 1 1 d . . . . .
O002 O 0.17360(15) 0.25445(16) 0.5070(2) 0.0398(7) Uani 1 1 d . . . . .
O003 O -0.00862(15) 0.36358(16) 0.66092(19) 0.0388(7) Uani 1 1 d . . . . .
N004 N 0.09676(16) 0.53543(18) 0.4873(2) 0.0298(7) Uani 1 1 d . . . . .
H004 H 0.0564 0.5607 0.4740 0.036 Uiso 1 1 calc R . . . .
N005 N 0.07991(17) 0.28842(16) 0.59639(19) 0.0280(7) Uani 1 1 d . . . . .
C006 C 0.1467(2) 0.3000(2) 0.5524(3) 0.0310(8) Uani 1 1 d . . . . .
C007 C 0.1049(2) 0.4593(2) 0.4777(2) 0.0285(7) Uani 1 1 d . . . . .
C008 C 0.16240(19) 0.5684(2) 0.5217(2) 0.0281(8) Uani 1 1 d . . . . .
C009 C 0.2171(2) 0.5120(2) 0.5336(2) 0.0290(8) Uani 1 1 d . . . . .
O00A O 0.3289(3) 0.6346(3) 0.2923(3) 0.0825(15) Uani 1 1 d . . . . .
C00B C 0.0548(2) 0.3548(2) 0.6354(2) 0.0295(8) Uani 1 1 d . . . . .
C00C C -0.0159(2) 0.2227(2) 0.5203(2) 0.0315(8) Uani 1 1 d . . . . .
H00C H -0.0141 0.2641 0.4852 0.038 Uiso 1 1 calc R . . . .
C00D C 0.1753(2) 0.6441(2) 0.5426(3) 0.0346(9) Uani 1 1 d . . . . .
H00D H 0.1383 0.6815 0.5345 0.041 Uiso 1 1 calc R . . . .
C00E C 0.03125(19) 0.2223(2) 0.5870(2) 0.0299(8) Uani 1 1 d . . . . .
C00F C 0.1226(2) 0.4081(2) 0.6394(2) 0.0295(8) Uani 1 1 d . . . . .
H00A H 0.1462 0.4062 0.6919 0.035 Uiso 1 1 calc R . . . .
H00B H 0.1070 0.4604 0.6284 0.035 Uiso 1 1 calc R . . . .
C00G C 0.2875(2) 0.5304(2) 0.5665(2) 0.0324(8) Uani 1 1 d . . . . .
H00G H 0.3246 0.4929 0.5745 0.039 Uiso 1 1 calc R . . . .
C00H C 0.0299(2) 0.1623(2) 0.6430(3) 0.0316(8) Uani 1 1 d . . . . .
C00I C -0.0656(2) 0.1628(2) 0.5050(3) 0.0344(9) Uani 1 1 d . . . . .
H00I H -0.0974 0.1634 0.4603 0.041 Uiso 1 1 calc R . . . .
C00J C -0.0666(2) 0.1019(2) 0.5580(3) 0.0349(9) Uani 1 1 d . . . . .
H00J H -0.0984 0.0602 0.5482 0.042 Uiso 1 1 calc R . . . .
C00K C 0.1787(2) 0.3792(2) 0.5747(2) 0.0306(8) Uani 1 1 d . . . . .
H00K H 0.2293 0.3724 0.5990 0.037 Uiso 1 1 calc R . . . .
C00L C -0.0211(2) 0.1027(2) 0.6250(3) 0.0366(9) Uani 1 1 d . . . . .
H00L H -0.0242 0.0615 0.6602 0.044 Uiso 1 1 calc R . . . .
C00M C 0.0803(2) 0.1582(2) 0.7187(3) 0.0369(9) Uani 1 1 d . . . . .
C00N C 0.2464(2) 0.6618(2) 0.5764(3) 0.0376(9) Uani 1 1 d . . . . .
H00N H 0.2566 0.7120 0.5919 0.045 Uiso 1 1 calc R . . . .
C00O C 0.1859(2) 0.4365(2) 0.5043(2) 0.0309(8) Uani 1 1 d . . . . .
C00P C 0.2324(2) 0.4066(3) 0.4311(3) 0.0379(9) Uani 1 1 d . . . . .
H00E H 0.2853 0.3989 0.4469 0.045 Uiso 1 1 calc R . . . .
H00F H 0.2118 0.3575 0.4144 0.045 Uiso 1 1 calc R . . . .
C00Q C 0.2295(2) 0.4622(3) 0.3610(3) 0.0458(11) Uani 1 1 d . . . . .
C00R C 0.3018(2) 0.6060(2) 0.5873(3) 0.0358(9) Uani 1 1 d . . . . .
H00R H 0.3492 0.6193 0.6088 0.043 Uiso 1 1 calc R . . . .
C00S C 0.2802(3) 0.5234(3) 0.3547(3) 0.0501(11) Uani 1 1 d . . . . .
H00S H 0.3173 0.5303 0.3940 0.060 Uiso 1 1 calc R . . . .
C00T C 0.0597(3) 0.0890(3) 0.7712(3) 0.0460(11) Uani 1 1 d . . . . .
H00H H 0.0068 0.0922 0.7866 0.069 Uiso 1 1 calc GR . . . .
H00M H 0.0913 0.0891 0.8182 0.069 Uiso 1 1 calc GR . . . .
H00O H 0.0682 0.0426 0.7416 0.069 Uiso 1 1 calc GR . . . .
C00U C 0.0708(3) 0.2288(3) 0.7725(3) 0.0469(11) Uani 1 1 d . . . . .
H00P H 0.0939 0.2724 0.7471 0.070 Uiso 1 1 calc GR . . . .
H00Q H 0.0954 0.2196 0.8230 0.070 Uiso 1 1 calc GR . . . .
H00T H 0.0173 0.2385 0.7810 0.070 Uiso 1 1 calc GR . . . .
C00V C 0.1753(3) 0.4535(4) 0.3015(3) 0.0598(14) Uani 1 1 d . . . . .
H00V H 0.1405 0.4132 0.3036 0.072 Uiso 1 1 calc R . . . .
C00W C 0.2767(3) 0.5750(4) 0.2901(3) 0.0650(16) Uani 1 1 d . . . . .
C00X C 0.2240(4) 0.5649(4) 0.2320(3) 0.074(2) Uani 1 1 d . . . . .
H00X H 0.2225 0.5979 0.1883 0.089 Uiso 1 1 calc R . . . .
C00Y C 0.1730(4) 0.5061(5) 0.2376(3) 0.077(2) Uani 1 1 d . . . . .
H00Y H 0.1358 0.5005 0.1982 0.092 Uiso 1 1 calc R . . . .
C00Z C 0.1646(3) 0.1505(3) 0.6938(3) 0.0523(12) Uani 1 1 d . . . . .
H00U H 0.1708 0.1056 0.6613 0.078 Uiso 1 1 calc GR . . . .
H00W H 0.1961 0.1463 0.7407 0.078 Uiso 1 1 calc GR . . . .
H00Z H 0.1796 0.1949 0.6637 0.078 Uiso 1 1 calc GR . . . .
C010 C 0.3292(5) 0.6880(5) 0.2274(5) 0.105(3) Uani 1 1 d . . . . .
H01A H 0.3424 0.6618 0.1788 0.158 Uiso 1 1 calc GR . . . .
H01B H 0.3662 0.7274 0.2378 0.158 Uiso 1 1 calc GR . . . .
H01C H 0.2793 0.7105 0.2221 0.158 Uiso 1 1 calc GR . . . .

loop_
_atom_site_aniso_label
_atom_site_aniso_U_11
_atom_site_aniso_U_22
_atom_site_aniso_U_33
_atom_site_aniso_U_23
_atom_site_aniso_U_13
_atom_site_aniso_U_12
O001 0.0300(12) 0.0425(14) 0.0273(15) -0.0077(11) -0.0035(11) 0.0016(10)
O002 0.0370(14) 0.0391(14) 0.0432(17) -0.0107(13) 0.0066(13) 0.0065(11)
O003 0.0359(14) 0.0431(15) 0.0374(18) -0.0121(13) 0.0086(12) 0.0010(11)
N004 0.0256(14) 0.0399(17) 0.0239(17) 0.0008(13) -0.0003(12) 0.0048(12)
N005 0.0304(14) 0.0300(14) 0.0235(17) -0.0049(13) -0.0027(13) 0.0049(11)
C006 0.0292(17) 0.0350(18) 0.029(2) -0.0020(16) -0.0040(15) 0.0080(14)
C007 0.0284(16) 0.0411(19) 0.0161(17) -0.0030(15) 0.0017(14) 0.0029(14)
C008 0.0255(16) 0.0427(19) 0.0161(19) 0.0045(15) 0.0034(14) 0.0000(14)
C009 0.0279(17) 0.0409(19) 0.0184(19) 0.0037(15) 0.0031(14) 0.0019(14)
O00A 0.095(3) 0.080(3) 0.073(3) 0.039(2) 0.040(3) 0.032(2)
C00B 0.0372(19) 0.0332(17) 0.0181(19) -0.0042(14) -0.0010(15) 0.0023(14)
C00C 0.0331(18) 0.0383(19) 0.023(2) -0.0042(15) -0.0014(15) 0.0067(14)
C00D 0.0346(18) 0.0367(19) 0.032(2) 0.0096(17) 0.0053(16) -0.0004(14)
C00E 0.0277(16) 0.0333(17) 0.029(2) -0.0105(16) -0.0026(15) 0.0060(13)
C00F 0.0396(19) 0.0288(16) 0.0201(19) -0.0036(14) -0.0041(15) -0.0001(14)
C00G 0.0309(17) 0.043(2) 0.023(2) 0.0095(16) -0.0017(15) 0.0005(15)
C00H 0.0331(17) 0.0297(17) 0.032(2) -0.0058(16) -0.0042(16) 0.0043(14)
C00I 0.0296(17) 0.047(2) 0.027(2) -0.0132(17) -0.0033(15) 0.0053(14)
C00J 0.0344(18) 0.037(2) 0.033(2) -0.0115(17) -0.0059(16) -0.0005(15)
C00K 0.0267(16) 0.0369(18) 0.028(2) -0.0036(16) -0.0055(15) 0.0023(13)
C00L 0.042(2) 0.0316(17) 0.036(2) -0.0046(16) -0.0030(18) 0.0011(14)
C00M 0.042(2) 0.0349(19) 0.034(2) 0.0002(17) -0.0062(17) -0.0001(15)
C00N 0.043(2) 0.039(2) 0.031(2) 0.0058(17) 0.0021(17) -0.0094(16)
C00O 0.0272(16) 0.0405(19) 0.025(2) -0.0040(16) -0.0007(15) 0.0058(13)
C00P 0.0299(18) 0.053(2) 0.031(2) -0.0080(19) -0.0002(16) 0.0093(15)
C00Q 0.040(2) 0.072(3) 0.026(2) -0.007(2) 0.0063(17) 0.023(2)
C00R 0.0320(18) 0.047(2) 0.028(2) 0.0092(17) -0.0015(16) -0.0086(15)
C00S 0.050(2) 0.069(3) 0.031(2) 0.006(2) 0.012(2) 0.016(2)
C00T 0.054(2) 0.045(2) 0.039(3) 0.001(2) -0.011(2) -0.0018(18)
C00U 0.064(3) 0.047(2) 0.029(2) -0.0010(19) -0.011(2) -0.009(2)
C00V 0.056(3) 0.093(4) 0.031(3) -0.012(3) 0.001(2) 0.029(3)
C00W 0.071(3) 0.084(4) 0.039(3) 0.015(3) 0.025(3) 0.037(3)
C00X 0.092(4) 0.099(5) 0.031(3) 0.014(3) 0.024(3) 0.047(4)
C00Y 0.075(4) 0.128(6) 0.026(3) -0.015(3) -0.008(3) 0.059(4)
C00Z 0.043(2) 0.076(3) 0.038(3) 0.012(2) -0.008(2) 0.009(2)
C010 0.118(6) 0.113(6) 0.085(5) 0.051(5) 0.061(5) 0.063(5)

loop_
_atom_type_symbol
_atom_type_description
_atom_type_scat_dispersion_real
_atom_type_scat_dispersion_imag
_atom_type_scat_source
C C 0.0181 0.0091 'International Tables Vol C Tables 4.2.6.8 and 6.1.1.4'
H H 0.0000 0.0000 'International Tables Vol C Tables 4.2.6.8 and 6.1.1.4'
N N 0.0311 0.0180 'International Tables Vol C Tables 4.2.6.8 and 6.1.1.4'
O O 0.0492 0.0322 'International Tables Vol C Tables 4.2.6.8 and 6.1.1.4'

loop_
_geom_angle_atom_site_label_1
_geom_angle_atom_site_label_2
_geom_angle_atom_site_label_3
_geom_angle
_geom_angle_site_symmetry_1
_geom_angle_site_symmetry_3
C007 N004 H004 124.3 . .
C007 N004 C008 111.5(3) . .
C008 N004 H004 124.3 . .
C006 N005 C00B 112.8(3) . .
C006 N005 C00E 123.5(3) . .
C00B N005 C00E 121.9(3) . .
O002 C006 N005 124.6(4) . .
O002 C006 C00K 127.5(4) . .
N005 C006 C00K 107.9(3) . .
O001 C007 N004 127.0(3) . .
O001 C007 C00O 124.4(3) . .
N004 C007 C00O 108.6(3) . .
C009 C008 N004 109.3(3) . .
C00D C008 N004 128.8(3) . .
C00D C008 C009 121.9(3) . .
C008 C009 C00O 109.0(3) . .
C00G C009 C008 120.3(4) . .
C00G C009 C00O 130.8(3) . .
C00W O00A C010 118.2(7) . .
O003 C00B N005 124.2(3) . .
O003 C00B C00F 129.2(3) . .
N005 C00B C00F 106.6(3) . .
C00E C00C H00C 119.4 . .
C00I C00C H00C 119.4 . .
C00I C00C C00E 121.1(4) . .
C008 C00D H00D 121.4 . .
C008 C00D C00N 117.3(4) . .
C00N C00D H00D 121.4 . .
C00C C00E N005 115.7(3) . .
C00C C00E C00H 122.1(3) . .
C00H C00E N005 122.2(3) . .
C00B C00F H00A 110.7 . .
C00B C00F H00B 110.7 . .
C00B C00F C00K 105.4(3) . .
H00A C00F H00B 108.8 . .
C00K C00F H00A 110.7 . .
C00K C00F H00B 110.7 . .
C009 C00G H00G 120.6 . .
C009 C00G C00R 118.7(3) . .
C00R C00G H00G 120.6 . .
C00E C00H C00M 124.9(3) . .
C00L C00H C00E 114.8(4) . .
C00L C00H C00M 120.2(4) . .
C00C C00I H00I 121.0 . .
C00C C00I C00J 118.1(4) . .
C00J C00I H00I 121.0 . .
C00I C00J H00J 119.7 . .
C00L C00J C00I 120.5(4) . .
C00L C00J H00J 119.7 . .
C006 C00K C00F 103.5(3) . .
C006 C00K H00K 108.7 . .
C006 C00K C00O 115.3(3) . .
C00F C00K H00K 108.7 . .
C00F C00K C00O 111.9(3) . .
C00O C00K H00K 108.7 . .
C00H C00L H00L 118.3 . .
C00J C00L C00H 123.3(4) . .
C00J C00L H00L 118.3 . .
C00T C00M C00H 111.9(3) . .
C00T C00M C00Z 108.1(4) . .
C00U C00M C00H 112.4(3) . .
C00U C00M C00T 105.8(4) . .
C00U C00M C00Z 109.4(4) . .
C00Z C00M C00H 109.1(4) . .
C00D C00N H00N 119.4 . .
C00R C00N C00D 121.1(4) . .
C00R C00N H00N 119.4 . .
C007 C00O C00K 108.2(3) . .
C007 C00O C00P 109.8(3) . .
C009 C00O C007 101.5(3) . .
C009 C00O C00K 110.4(3) . .
C009 C00O C00P 111.1(3) . .
C00K C00O C00P 115.0(3) . .
C00O C00P H00E 109.2 . .
C00O C00P H00F 109.2 . .
H00E C00P H00F 107.9 . .
C00Q C00P C00O 112.0(3) . .
C00Q C00P H00E 109.2 . .
C00Q C00P H00F 109.2 . .
C00S C00Q C00P 121.8(4) . .
C00V C00Q C00P 120.5(5) . .
C00V C00Q C00S 117.7(5) . .
C00G C00R H00R 119.7 . .
C00N C00R C00G 120.7(4) . .
C00N C00R H00R 119.7 . .
C00Q C00S H00S 119.2 . .
C00Q C00S C00W 121.5(5) . .
C00W C00S H00S 119.2 . .
C00M C00T H00H 109.5 . .
C00M C00T H00M 109.5 . .
C00M C00T H00O 109.5 . .
H00H C00T H00M 109.5 . .
H00H C00T H00O 109.5 . .
H00M C00T H00O 109.5 . .
C00M C00U H00P 109.5 . .
C00M C00U H00Q 109.5 . .
C00M C00U H00T 109.5 . .
H00P C00U H00Q 109.5 . .
H00P C00U H00T 109.5 . .
H00Q C00U H00T 109.5 . .
C00Q C00V H00V 120.2 . .
C00Q C00V C00Y 119.6(6) . .
C00Y C00V H00V 120.2 . .
O00A C00W C00S 115.7(6) . .
C00X C00W O00A 124.5(6) . .
C00X C00W C00S 119.8(7) . .
C00W C00X H00X 120.2 . .
C00W C00X C00Y 119.6(6) . .
C00Y C00X H00X 120.2 . .
C00V C00Y H00Y 119.1 . .
C00X C00Y C00V 121.7(6) . .
C00X C00Y H00Y 119.1 . .
C00M C00Z H00U 109.5 . .
C00M C00Z H00W 109.5 . .
C00M C00Z H00Z 109.5 . .
H00U C00Z H00W 109.5 . .
H00U C00Z H00Z 109.5 . .
H00W C00Z H00Z 109.5 . .
O00A C010 H01A 109.5 . .
O00A C010 H01B 109.5 . .
O00A C010 H01C 109.5 . .
H01A C010 H01B 109.5 . .
H01A C010 H01C 109.5 . .
H01B C010 H01C 109.5 . .

loop_
_geom_bond_atom_site_label_1
_geom_bond_atom_site_label_2
_geom_bond_distance
_geom_bond_site_symmetry_2
O001 C007 1.238(5) .
O002 C006 1.195(5) .
O003 C00B 1.196(5) .
N004 H004 0.8600 .
N004 C007 1.345(5) .
N004 C008 1.404(5) .
N005 C006 1.392(5) .
N005 C00B 1.400(5) .
N005 C00E 1.441(5) .
C006 C00K 1.535(5) .
C007 C00O 1.534(5) .
C008 C009 1.385(5) .
C008 C00D 1.385(6) .
C009 C00G 1.384(5) .
C009 C00O 1.507(5) .
O00A C00W 1.383(9) .
O00A C010 1.429(8) .
C00B C00F 1.505(5) .
C00C H00C 0.9300 .
C00C C00E 1.385(5) .
C00C C00I 1.382(6) .
C00D H00D 0.9300 .
C00D C00N 1.397(6) .
C00E C00H 1.404(6) .
C00F H00A 0.9700 .
C00F H00B 0.9700 .
C00F C00K 1.543(5) .
C00G H00G 0.9300 .
C00G C00R 1.386(6) .
C00H C00L 1.403(5) .
C00H C00M 1.543(6) .
C00I H00I 0.9300 .
C00I C00J 1.383(6) .
C00J H00J 0.9300 .
C00J C00L 1.372(6) .
C00K H00K 0.9800 .
C00K C00O 1.549(6) .
C00L H00L 0.9300 .
C00M C00T 1.534(6) .
C00M C00U 1.533(6) .
C00M C00Z 1.534(6) .
C00N H00N 0.9300 .
C00N C00R 1.385(6) .
C00O C00P 1.557(5) .
C00P H00E 0.9700 .
C00P H00F 0.9700 .
C00P C00Q 1.522(7) .
C00Q C00S 1.391(8) .
C00Q C00V 1.381(7) .
C00R H00R 0.9300 .
C00S H00S 0.9300 .
C00S C00W 1.406(7) .
C00T H00H 0.9600 .
C00T H00M 0.9600 .
C00T H00O 0.9600 .
C00U H00P 0.9600 .
C00U H00Q 0.9600 .
C00U H00T 0.9600 .
C00V H00V 0.9300 .
C00V C00Y 1.409(9) .
C00W C00X 1.350(10) .
C00X H00X 0.9300 .
C00X C00Y 1.360(11) .
C00Y H00Y 0.9300 .
C00Z H00U 0.9600 .
C00Z H00W 0.9600 .
C00Z H00Z 0.9600 .
C010 H01A 0.9600 .
C010 H01B 0.9600 .
C010 H01C 0.9600 .
